data_7208681
loop_
_publ_author_name
'Konar, Anita Dutt'

_publ_section_title
;
 mABA inserted supramolecular triple helix formation in the solid state in
 synthetic tripeptides containing \b-cyanoalanine and Aib as corner
 residues
;
_journal_issue 20
_journal_name_full CrystEngComm
_journal_page_first 6689
_journal_paper_doi 10.1039/c2ce25527h
_journal_volume 14
_journal_year 2012
_chemical_absolute_configuration unk
_chemical_formula_moiety 'C20 H29 N3 O7'
_chemical_formula_sum 'C20 H29 N3 O7'
_chemical_formula_weight 423.46
_chemical_name_systematic
;
?
;
_space_group_IT_number 4
_symmetry_space_group_name_Hall 'P 2yb'
_symmetry_space_group_name_H-M 'P 1 21 1'
_atom_sites_solution_hydrogens geom
_atom_sites_solution_primary direct
_atom_sites_solution_secondary difmap
_audit_creation_method SHELXL-97
_cell_angle_alpha 90.00
_cell_angle_beta 95.612(4)
_cell_angle_gamma 90.00
_cell_formula_units_Z 2
_cell_length_a 6.037(2)
_cell_length_b 11.169(4)
_cell_length_c 16.091(6)
_cell_measurement_temperature 120(2)
_cell_volume 1079.8(7)
_computing_cell_refinement 'Bruker SMART'
_computing_data_collection 'Bruker SMART'
_computing_data_reduction 'Bruker SAINT'
_computing_molecular_graphics 'Bruker SHELXTL'
_computing_publication_material 'Bruker SHELXTL'
_computing_structure_refinement 'SHELXL-97 (Sheldrick, 1997)'
_computing_structure_solution 'SHELXS-97 (Sheldrick, 1990)'
_diffrn_ambient_temperature 120(2)
_diffrn_measured_fraction_theta_full 0.863
_diffrn_measured_fraction_theta_max 0.863
_diffrn_measurement_device_type 'CCD area detector'
_diffrn_measurement_method 'phi and omega scans'
_diffrn_radiation_monochromator graphite
_diffrn_radiation_source 'fine-focus sealed tube'
_diffrn_radiation_type MoK\a
_diffrn_radiation_wavelength 0.71073
_diffrn_reflns_av_R_equivalents 0.0442
_diffrn_reflns_av_sigmaI/netI 0.0369
_diffrn_reflns_limit_h_max 7
_diffrn_reflns_limit_h_min -8
_diffrn_reflns_limit_k_max 12
_diffrn_reflns_limit_k_min -14
_diffrn_reflns_limit_l_max 17
_diffrn_reflns_limit_l_min -21
_diffrn_reflns_number 4068
_diffrn_reflns_theta_full 28.13
_diffrn_reflns_theta_max 28.13
_diffrn_reflns_theta_min 5.28
_exptl_absorpt_coefficient_mu 0.099
_exptl_absorpt_correction_T_max 0.982
_exptl_absorpt_correction_T_min 0.959
_exptl_absorpt_correction_type empirical
_exptl_absorpt_process_details 'Bruker SADABS V2.10'
_exptl_crystal_colour Colorless
_exptl_crystal_density_diffrn 1.302
_exptl_crystal_density_method 'not measured'
_exptl_crystal_description Needle
_exptl_crystal_F_000 452
_exptl_crystal_size_max 0.32
_exptl_crystal_size_mid 0.15
_exptl_crystal_size_min 0.14
_refine_diff_density_max 0.328
_refine_diff_density_min -0.301
_refine_diff_density_rms 0.057
_refine_ls_abs_structure_details 'Flack H D (1983), Acta Cryst. A39, 876-881'
_refine_ls_abs_structure_Flack 1.0(11)
_refine_ls_extinction_method none
_refine_ls_goodness_of_fit_ref 1.108
_refine_ls_hydrogen_treatment mixed
_refine_ls_matrix_type full
_refine_ls_number_parameters 294
_refine_ls_number_reflns 3724
_refine_ls_number_restraints 1
_refine_ls_restrained_S_all 1.108
_refine_ls_R_factor_all 0.0501
_refine_ls_R_factor_gt 0.0460
_refine_ls_shift/su_max 0.070
_refine_ls_shift/su_mean 0.007
_refine_ls_structure_factor_coef Fsqd
_refine_ls_weighting_details 'calc w=1/[\s^2^(Fo^2^)+(0.1016P)^2^+0.0318P] where P=(Fo^2^+2Fc^2^)/3'
_refine_ls_weighting_scheme calc
_refine_ls_wR_factor_gt 0.1272
_refine_ls_wR_factor_ref 0.1451
_reflns_number_gt 3480
_reflns_number_total 3724
_reflns_threshold_expression >2sigma(I)
_cod_data_source_file c2ce25527h.txt
_cod_data_source_block final
_cod_depositor_comments
;
The following automatic conversions were performed:

'_exptl_absorpt_correction_type' value 'Empirical' changed to
'empirical' according to
/home/saulius/struct/CIF-dictionaries/cif_core.dic dictionary named
'cif_core.dic' version 2.4.2 from 2011-04-26.

Automatic conversion script
Id: cif_fix_values 1891 2012-01-12 08:04:46Z andrius 
;
_cod_original_cell_volume 1079.7(7)
_cod_original_sg_symbol_H-M P21
_cod_database_code 7208681

loop_
_symmetry_equiv_pos_as_xyz
'x, y, z'
'-x, y+1/2, -z'

loop_
_atom_site_label
_atom_site_type_symbol
_atom_site_fract_x
_atom_site_fract_y
_atom_site_fract_z
_atom_site_U_iso_or_equiv
_atom_site_adp_type
_atom_site_occupancy
_atom_site_symmetry_multiplicity
_atom_site_calc_flag
_atom_site_refinement_flags
H1A H 1.244(5) 0.753(3) 0.3760(19) 0.015(7) Uiso 1 1 d .
H3' H 0.752(5) 0.514(3) 0.1994(18) 0.014(7) Uiso 1 1 d .
O5 O 0.3689(3) 0.57925(19) 0.07970(10) 0.0232(4) Uani 1 1 d .
O6 O -0.1251(3) 0.2792(2) 0.10572(11) 0.0257(4) Uani 1 1 d .
O3 O 1.4475(3) 0.8862(2) 0.30041(11) 0.0263(5) Uani 1 1 d .
H3 H 1.5566 0.8493 0.2877 0.039 Uiso 1 1 calc R
O4 O 0.7788(3) 0.7643(2) 0.23025(11) 0.0267(5) Uani 1 1 d .
O2 O 0.9886(3) 0.5342(2) 0.32576(11) 0.0252(4) Uani 1 1 d .
O7 O -0.0996(3) 0.1272(2) 0.19713(11) 0.0268(5) Uani 1 1 d .
O1 O 1.1317(3) 0.60026(19) 0.45493(10) 0.0230(4) Uani 1 1 d .
N3 N 0.6201(3) 0.5000(2) 0.17957(12) 0.0193(5) Uani 1 1 d .
C17 C 0.4750(4) 0.2618(3) 0.32268(15) 0.0268(6) Uani 1 1 d .
H17 H 0.5360 0.2276 0.3724 0.032 Uiso 1 1 calc R
C13 C 0.5591(4) 0.5720(2) 0.11356(13) 0.0176(5) Uani 1 1 d .
N2 N 0.9455(3) 0.6541(2) 0.13567(12) 0.0180(5) Uani 1 1 d .
H2' H 1.0669 0.6197 0.1251 0.022 Uiso 1 1 calc R
C20 C 0.2893(4) 0.3690(3) 0.17559(13) 0.0187(5) Uani 1 1 d .
H20 H 0.2250 0.4052 0.1270 0.022 Uiso 1 1 calc R
C18 C 0.2746(4) 0.2192(3) 0.28393(15) 0.0232(6) Uani 1 1 d .
N1 N 1.1636(4) 0.7131(2) 0.34340(12) 0.0221(5) Uani 1 1 d .
C19 C 0.1835(4) 0.2734(3) 0.21090(14) 0.0186(5) Uani 1 1 d .
C6 C 1.1775(4) 0.7313(3) 0.25493(13) 0.0201(5) Uani 1 1 d .
H6 H 1.2814 0.6734 0.2344 0.024 Uiso 1 1 calc R
C15 C 0.4924(4) 0.4099(3) 0.21365(14) 0.0193(5) Uani 1 1 d .
C7 C 1.2620(4) 0.8592(3) 0.24282(16) 0.0245(6) Uani 1 1 d .
H7A H 1.3037 0.8678 0.1864 0.029 Uiso 1 1 calc R
H7B H 1.1432 0.9156 0.2500 0.029 Uiso 1 1 calc R
C1 C 1.1305(5) 0.5293(3) 0.59104(15) 0.0296(6) Uani 1 1 d .
H1B H 1.2898 0.5237 0.5941 0.044 Uiso 1 1 calc R
H1C H 1.0751 0.4719 0.6283 0.044 Uiso 1 1 calc R
H1D H 1.0889 0.6084 0.6068 0.044 Uiso 1 1 calc R
C21 C -0.0278(4) 0.2295(3) 0.16532(14) 0.0198(5) Uani 1 1 d .
C10 C 0.7495(4) 0.6395(3) 0.07529(14) 0.0195(5) Uani 1 1 d .
C16 C 0.5838(4) 0.3553(3) 0.28732(15) 0.0227(6) Uani 1 1 d .
C4 C 1.0857(4) 0.6079(3) 0.37092(14) 0.0212(6) Uani 1 1 d .
C23 C -0.3039(4) 0.0806(3) 0.15617(17) 0.0291(6) Uani 1 1 d .
H23A H -0.4241 0.1339 0.1653 0.044 Uiso 1 1 calc R
H23B H -0.3328 0.0032 0.1786 0.044 Uiso 1 1 calc R
H23C H -0.2913 0.0738 0.0974 0.044 Uiso 1 1 calc R
C2 C 1.1066(5) 0.3813(3) 0.47448(18) 0.0329(7) Uani 1 1 d .
H2B H 1.0507 0.3684 0.4173 0.049 Uiso 1 1 calc R
H2C H 1.0499 0.3204 0.5088 0.049 Uiso 1 1 calc R
H2D H 1.2663 0.3778 0.4796 0.049 Uiso 1 1 calc R
C12 C 0.6654(4) 0.7594(3) 0.03941(15) 0.0244(6) Uani 1 1 d .
H12A H 0.6224 0.8093 0.0837 0.037 Uiso 1 1 calc R
H12B H 0.5393 0.7463 -0.0007 0.037 Uiso 1 1 calc R
H12C H 0.7816 0.7980 0.0127 0.037 Uiso 1 1 calc R
C11 C 0.8190(4) 0.5574(3) 0.00563(14) 0.0234(6) Uani 1 1 d .
H11A H 0.9386 0.5940 -0.0203 0.035 Uiso 1 1 calc R
H11B H 0.6944 0.5453 -0.0353 0.035 Uiso 1 1 calc R
H11C H 0.8674 0.4817 0.0291 0.035 Uiso 1 1 calc R
C3 C 0.7811(5) 0.5188(3) 0.49473(17) 0.0307(7) Uani 1 1 d .
H3A H 0.7450 0.6009 0.5046 0.046 Uiso 1 1 calc R
H3B H 0.7188 0.4688 0.5351 0.046 Uiso 1 1 calc R
H3C H 0.7207 0.4961 0.4396 0.046 Uiso 1 1 calc R
C29 C 1.0324(4) 0.5037(3) 0.50254(16) 0.0246(6) Uani 1 1 d .
C8 C 0.9478(4) 0.7177(3) 0.20631(13) 0.0178(5) Uani 1 1 d .
H1 H 0.710(5) 0.380(3) 0.3137(17) 0.015(7) Uiso 1 1 d .
H2 H 0.217(4) 0.158(3) 0.3068(18) 0.010(6) Uiso 1 1 d .

loop_
_atom_site_aniso_label
_atom_site_aniso_U_11
_atom_site_aniso_U_22
_atom_site_aniso_U_33
_atom_site_aniso_U_23
_atom_site_aniso_U_13
_atom_site_aniso_U_12
O5 0.0209(8) 0.0274(12) 0.0221(8) 0.0058(8) 0.0065(6) 0.0009(8)
O6 0.0296(9) 0.0216(12) 0.0255(8) 0.0036(8) 0.0003(7) -0.0020(8)
O3 0.0241(9) 0.0294(13) 0.0265(9) -0.0066(8) 0.0085(7) -0.0056(8)
O4 0.0261(9) 0.0317(13) 0.0239(8) -0.0019(8) 0.0107(6) 0.0027(8)
O2 0.0339(10) 0.0231(13) 0.0185(8) -0.0003(8) 0.0016(7) -0.0079(8)
O7 0.0295(9) 0.0240(13) 0.0273(9) 0.0039(8) 0.0045(7) -0.0086(8)
O1 0.0319(9) 0.0227(13) 0.0148(7) 0.0015(7) 0.0039(6) -0.0049(8)
N3 0.0193(10) 0.0199(14) 0.0187(9) 0.0020(8) 0.0029(7) -0.0026(9)
C17 0.0332(13) 0.0291(19) 0.0185(10) 0.0047(11) 0.0052(9) -0.0025(12)
C13 0.0213(10) 0.0167(15) 0.0162(9) -0.0011(9) 0.0087(7) 0.0000(9)
N2 0.0162(9) 0.0224(14) 0.0162(9) 0.0007(8) 0.0054(6) -0.0017(8)
C20 0.0232(11) 0.0192(16) 0.0146(9) -0.0006(9) 0.0055(8) 0.0001(10)
C18 0.0288(12) 0.0222(17) 0.0200(10) 0.0043(11) 0.0090(9) -0.0043(11)
N1 0.0279(11) 0.0246(15) 0.0142(9) -0.0032(9) 0.0038(7) -0.0089(10)
C19 0.0200(10) 0.0189(15) 0.0181(9) -0.0016(9) 0.0082(8) 0.0000(9)
C6 0.0255(11) 0.0220(16) 0.0138(9) -0.0017(10) 0.0066(8) -0.0021(10)
C15 0.0231(11) 0.0178(16) 0.0185(10) -0.0011(10) 0.0093(8) -0.0020(10)
C7 0.0291(13) 0.0222(17) 0.0234(11) 0.0020(11) 0.0094(9) -0.0031(11)
C1 0.0341(14) 0.038(2) 0.0173(11) 0.0003(11) 0.0041(9) -0.0029(12)
C21 0.0198(10) 0.0216(16) 0.0189(10) -0.0038(10) 0.0064(7) -0.0016(10)
C10 0.0187(10) 0.0250(17) 0.0158(10) 0.0014(9) 0.0060(8) 0.0004(10)
C16 0.0202(11) 0.0293(18) 0.0188(10) -0.0006(10) 0.0024(8) -0.0057(10)
C4 0.0232(11) 0.0260(18) 0.0150(10) 0.0000(10) 0.0053(8) -0.0004(10)
C23 0.0254(12) 0.0306(19) 0.0317(13) 0.0021(12) 0.0047(9) -0.0088(12)
C2 0.0420(16) 0.028(2) 0.0304(13) 0.0036(13) 0.0098(11) 0.0009(13)
C12 0.0301(12) 0.0215(17) 0.0219(11) 0.0054(10) 0.0035(9) -0.0008(11)
C11 0.0229(11) 0.0327(19) 0.0154(10) -0.0005(10) 0.0055(8) 0.0005(11)
C3 0.0327(14) 0.034(2) 0.0265(12) 0.0002(12) 0.0082(10) -0.0039(12)
C29 0.0338(14) 0.0230(18) 0.0183(10) 0.0024(10) 0.0089(9) -0.0029(11)
C8 0.0216(11) 0.0164(15) 0.0164(10) 0.0038(9) 0.0063(8) -0.0014(10)

loop_
_atom_type_symbol
_atom_type_description
_atom_type_scat_dispersion_real
_atom_type_scat_dispersion_imag
_atom_type_scat_source
C C 0.0033 0.0016 'International Tables Vol C Tables 4.2.6.8 and 6.1.1.4'
H H 0.0000 0.0000 'International Tables Vol C Tables 4.2.6.8 and 6.1.1.4'
N N 0.0061 0.0033 'International Tables Vol C Tables 4.2.6.8 and 6.1.1.4'
O O 0.0106 0.0060 'International Tables Vol C Tables 4.2.6.8 and 6.1.1.4'

loop_
_geom_angle_atom_site_label_1
_geom_angle_atom_site_label_2
_geom_angle_atom_site_label_3
_geom_angle
C21 O7 C23 115.4(2)
C4 O1 C29 120.5(2)
C13 N3 C15 127.7(2)
C16 C17 C18 120.1(2)
O5 C13 N3 124.0(2)
O5 C13 C10 119.3(2)
N3 C13 C10 116.4(2)
C8 N2 C10 124.3(2)
C15 C20 C19 119.4(2)
C19 C18 C17 119.1(3)
C4 N1 C6 119.8(2)
C18 C19 C20 121.4(2)
C18 C19 C21 121.5(2)
C20 C19 C21 117.1(2)
N1 C6 C8 110.57(18)
N1 C6 C7 107.9(2)
C8 C6 C7 108.8(2)
C20 C15 C16 119.2(2)
C20 C15 N3 123.6(2)
C16 C15 N3 117.1(2)
O3 C7 C6 111.5(2)
O6 C21 O7 123.0(2)
O6 C21 C19 124.4(2)
O7 C21 C19 112.7(2)
N2 C10 C12 111.7(2)
N2 C10 C11 106.84(19)
C12 C10 C11 110.6(2)
N2 C10 C13 111.88(18)
C12 C10 C13 110.17(19)
C11 C10 C13 105.4(2)
C17 C16 C15 120.9(2)
O2 C4 O1 126.6(3)
O2 C4 N1 123.8(2)
O1 C4 N1 109.6(2)
O1 C29 C1 102.0(2)
O1 C29 C3 109.1(2)
C1 C29 C3 110.6(2)
O1 C29 C2 110.8(2)
C1 C29 C2 110.4(3)
C3 C29 C2 113.3(3)
O4 C8 N2 123.1(2)
O4 C8 C6 122.1(2)
N2 C8 C6 114.8(2)

loop_
_geom_bond_atom_site_label_1
_geom_bond_atom_site_label_2
_geom_bond_distance
O5 C13 1.224(3)
O6 C21 1.210(3)
O3 C7 1.414(3)
O4 C8 1.240(3)
O2 C4 1.211(3)
O7 C21 1.341(3)
O7 C23 1.438(3)
O1 C4 1.356(3)
O1 C29 1.483(3)
N3 C13 1.354(3)
N3 C15 1.411(3)
C17 C16 1.385(4)
C17 C18 1.390(4)
C13 C10 1.551(3)
N2 C8 1.339(3)
N2 C10 1.465(3)
C20 C15 1.393(3)
C20 C19 1.394(4)
C18 C19 1.387(4)
N1 C4 1.356(4)
N1 C6 1.449(3)
C19 C21 1.491(3)
C6 C8 1.532(3)
C6 C7 1.535(4)
C15 C16 1.398(4)
C1 C29 1.515(4)
C10 C12 1.525(4)
C10 C11 1.538(4)
C2 C29 1.521(5)
C3 C29 1.519(4)
